data_7228605
loop_
_publ_author_name
'Tian, Wen-Jing'
'Qiu, Yu-Qin'
'Chen, Jun-Jie'
'Yao, Xiao-Jun'
'Wang, Guang-Hui'
'Dai, Yi'
'Chen, Hai-Feng'
'Yao, Xin-Sheng'

_publ_section_title
;
 Norsampsone E, an unprecedented decarbonyl polycyclic polyprenylated
 acylphloroglucinol with a homoadamantyl core from Hypericum sampsonii
;
_journal_issue 53
_journal_name_full 'RSC Adv.'
_journal_page_first 33113
_journal_paper_doi 10.1039/C7RA05947G
_journal_volume 7
_journal_year 2017
_chemical_absolute_configuration ukn
_chemical_formula_moiety 'C33 H40 O4'
_chemical_formula_sum 'C33 H40 O4'
_chemical_formula_weight 500.65
_space_group_crystal_system orthorhombic
_space_group_IT_number 19
_space_group_name_Hall 'P 2ac 2ab'
_space_group_name_H-M_alt 'P 21 21 21'
_symmetry_space_group_name_Hall 'P 2ac 2ab'
_symmetry_space_group_name_H-M 'P 21 21 21'
_atom_sites_solution_hydrogens geom
_audit_creation_date 2017-03-22
_audit_creation_method
;
Olex2 1.2
(compiled 2017.03.02 svn.r3394 for OlexSys, GUI svn.r5324)
;
_audit_update_record
;
2017-05-22 deposited with the CCDC.
2017-06-23 downloaded from the CCDC.
;
_cell_angle_alpha 90
_cell_angle_beta 90
_cell_angle_gamma 90
_cell_formula_units_Z 4
_cell_length_a 7.7835(6)
_cell_length_b 12.1558(8)
_cell_length_c 28.405(3)
_cell_measurement_reflns_used 3442
_cell_measurement_temperature 100.00(10)
_cell_measurement_theta_max 72.6780
_cell_measurement_theta_min 3.9470
_cell_volume 2687.5(4)
_computing_cell_refinement 'CrysAlisPro 1.171.38.43f (Rigaku OD, 2015)'
_computing_data_collection 'CrysAlisPro 1.171.38.43f (Rigaku OD, 2015)'
_computing_data_reduction 'CrysAlisPro 1.171.38.43f (Rigaku OD, 2015)'
_computing_molecular_graphics 'Olex2 (Dolomanov et al., 2009)'
_computing_publication_material 'Olex2 (Dolomanov et al., 2009)'
_computing_structure_refinement 'ShelXL (Sheldrick, 2015)'
_computing_structure_solution 'SHELXT 2014/5 (Sheldrick, 2014)'
_diffrn_ambient_environment N~2~
_diffrn_ambient_temperature 100.00(10)
_diffrn_detector 'CCD plate'
_diffrn_detector_area_resol_mean 5.2684
_diffrn_detector_type AtlasS2
_diffrn_measured_fraction_theta_full 0.999
_diffrn_measured_fraction_theta_max 0.992
_diffrn_measurement_details
;
List of Runs (angles in degrees, time in seconds):

  # Type    Start    End  Width  t~exp~   \w     \q     \k     \f   Frames
#--------------------------------------------------------------------------
  1  \w   -121.00   0.00   1.00   22.31    --  -41.23 -19.00 150.00  121
  2  \w    -66.00  33.00   1.00   22.31    --  -41.23  37.00  30.00   99
  3  \w     23.00  97.00   1.00   22.31    --   41.23-125.00  30.00   74
  4  \w     24.00 109.00   1.00   50.00    --  106.95 -94.00-120.00   85
  5  \w     31.00 135.00   1.00   50.00    --  106.95 -30.00 150.00  104
  6  \w     24.00 109.00   1.00   50.00    --  106.95 -94.00  90.00   85
  7  \w     81.00 178.00   1.00   50.00    --  106.95  45.00 -30.00   97
  8  \w     24.00 109.00   1.00   50.00    --  106.95 -94.00 -30.00   85
  9  \w     79.00 178.00   1.00   50.00    --  106.95  30.00  60.00   99
 10  \w   -117.00  -9.00   1.00   22.31    --  -41.23 -77.00 -30.00  108
 11  \w   -113.00 -13.00   1.00   22.31    --  -41.23 -57.00  60.00  100
 12  \w     54.00 178.00   1.00   50.00    --  106.95  15.00-150.00  124
 13  \w     78.00 178.00   1.00   50.00    --  106.95  61.00 120.00  100
;
_diffrn_measurement_device 'four-circle diffractometer'
_diffrn_measurement_device_type 'SuperNova, Dual, Cu at zero, AtlasS2'
_diffrn_measurement_method '\w scans'
_diffrn_orient_matrix_type 'CrysAlisPro convention (1999,Acta A55,543-557)'
_diffrn_orient_matrix_UB_11 -0.0688428000
_diffrn_orient_matrix_UB_12 -0.1004005000
_diffrn_orient_matrix_UB_13 -0.0273698000
_diffrn_orient_matrix_UB_21 -0.1149287000
_diffrn_orient_matrix_UB_22 -0.0305647000
_diffrn_orient_matrix_UB_23 0.0421805000
_diffrn_orient_matrix_UB_31 -0.1456196000
_diffrn_orient_matrix_UB_32 0.0710159000
_diffrn_orient_matrix_UB_33 -0.0203821000
_diffrn_radiation_monochromator mirror
_diffrn_radiation_probe x-ray
_diffrn_radiation_type CuK\a
_diffrn_radiation_wavelength 1.54184
_diffrn_reflns_av_R_equivalents 0.0915
_diffrn_reflns_av_unetI/netI 0.1166
_diffrn_reflns_Laue_measured_fraction_full 0.999
_diffrn_reflns_Laue_measured_fraction_max 0.992
_diffrn_reflns_limit_h_max 9
_diffrn_reflns_limit_h_min -9
_diffrn_reflns_limit_k_max 14
_diffrn_reflns_limit_k_min -14
_diffrn_reflns_limit_l_max 35
_diffrn_reflns_limit_l_min -35
_diffrn_reflns_number 19267
_diffrn_reflns_point_group_measured_fraction_full 0.999
_diffrn_reflns_point_group_measured_fraction_max 0.982
_diffrn_reflns_theta_full 67.684
_diffrn_reflns_theta_max 73.564
_diffrn_reflns_theta_min 3.956
_diffrn_source 'micro-focus sealed X-ray tube'
_diffrn_source_type 'SuperNova (Cu) X-ray Source'
_exptl_absorpt_coefficient_mu 0.626
_exptl_absorpt_correction_T_max 1.00000
_exptl_absorpt_correction_T_min 0.41853
_exptl_absorpt_correction_type multi-scan
_exptl_absorpt_process_details
;
CrysAlisPro 1.171.38.43f (Rigaku Oxford Diffraction, 2015)
Empirical absorption correction using spherical harmonics,
 implemented in SCALE3 ABSPACK scaling algorithm.
;
_exptl_crystal_colour colorless
_exptl_crystal_density_diffrn 1.237
_exptl_crystal_description block
_exptl_crystal_F_000 1080
_exptl_crystal_size_max 0.25
_exptl_crystal_size_mid 0.2
_exptl_crystal_size_min 0.13
_refine_diff_density_max 0.535
_refine_diff_density_min -0.369
_refine_diff_density_rms 0.088
_refine_ls_abs_structure_details
;
 Flack x determined using 914 quotients [(I+)-(I-)]/[(I+)+(I-)]
 (Parsons, Flack and Wagner, Acta Cryst. B69 (2013) 249-259).
;
_refine_ls_abs_structure_Flack -0.2(3)
_refine_ls_extinction_coef 0.0056(6)
_refine_ls_extinction_expression Fc^*^=kFc[1+0.001xFc^2^\l^3^/sin(2\q)]^-1/4^
_refine_ls_extinction_method 'SHELXL-2016/6 (Sheldrick 2016)'
_refine_ls_goodness_of_fit_ref 1.069
_refine_ls_hydrogen_treatment constr
_refine_ls_matrix_type full
_refine_ls_number_parameters 342
_refine_ls_number_reflns 5321
_refine_ls_number_restraints 7
_refine_ls_restrained_S_all 1.070
_refine_ls_R_factor_all 0.1367
_refine_ls_R_factor_gt 0.0977
_refine_ls_shift/su_max 0.000
_refine_ls_shift/su_mean 0.000
_refine_ls_structure_factor_coef Fsqd
_refine_ls_weighting_details 'w=1/[\s^2^(Fo^2^)+(0.1084P)^2^+3.5280P] where P=(Fo^2^+2Fc^2^)/3'
_refine_ls_weighting_scheme calc
_refine_ls_wR_factor_gt 0.2371
_refine_ls_wR_factor_ref 0.2750
_reflns_Friedel_coverage 0.732
_reflns_Friedel_fraction_full 0.999
_reflns_Friedel_fraction_max 0.968
_reflns_number_gt 3449
_reflns_number_total 5321
_reflns_threshold_expression 'I > 2\s(I)'
_cod_data_source_file c7ra05947g2.cif
_cod_data_source_block exp_320
_cod_original_cell_volume 2687.6(4)
_cod_database_code 7228605
_shelx_shelxl_version_number 2016/6
_shelx_space_group_comment
;
The symmetry employed for this shelxl refinement is uniquely defined
by the following loop, which should always be used as a source of
symmetry information in preference to the above space-group names.
They are only intended as comments.
;
_shelx_estimated_absorpt_t_max 0.923
_shelx_estimated_absorpt_t_min 0.859
_reflns_odcompleteness_completeness 99.89
_reflns_odcompleteness_iscentric 1
_reflns_odcompleteness_theta 66.97
_olex2_refinement_description
;
1. Fixed Uiso
 At 1.2 times of:
  All C(H) groups, All C(H,H) groups
 At 1.5 times of:
  All C(H,H,H) groups
2. Rigid bond restraints
 C26, C27
 with sigma for 1-2 distances of 0.01 and sigma for 1-3 distances of 0.01
3. Uiso/Uaniso restraints and constraints
C26 \\sim C27: within 2A with sigma of 0.001 and sigma for terminal atoms of
0.01
4.a Ternary CH refined with riding coordinates:
 C7(H7), C20(H20), C25(H25)
4.b Secondary CH2 refined with riding coordinates:
 C24(H24A,H24B), C29(H29A,H29B), C6(H6A,H6B), C19(H19A,H19B)
4.c Aromatic/amide H refined with riding coordinates:
 C30(H30), C12(H12), C14(H14), C16(H16), C15(H15), C13(H13)
4.d X=CH2 refined with riding coordinates:
 C27(H27A,H27B)
4.e Idealised Me refined as rotating group:
 C18(H18A,H18B,H18C), C17(H17A,H17B,H17C), C32(H32A,H32B,H32C), C23(H23A,H23B,
 H23C), C22(H22A,H22B,H22C), C33(H33A,H33B,H33C), C28(H28A,H28B,H28C)
;
_olex2_submission_special_instructions 'No special instructions were received'
_oxdiff_exptl_absorpt_empirical_details
;
Empirical correction (ABSPACK) includes:
- Absorption correction using spherical harmonics
- Frame scaling
;
_oxdiff_exptl_absorpt_empirical_full_max 1.846
_oxdiff_exptl_absorpt_empirical_full_min 0.561

loop_
_space_group_symop_operation_xyz
'x, y, z'
'-x+1/2, -y, z+1/2'
'-x, y+1/2, -z+1/2'
'x+1/2, -y+1/2, -z'

loop_
_atom_site_label
_atom_site_type_symbol
_atom_site_fract_x
_atom_site_fract_y
_atom_site_fract_z
_atom_site_U_iso_or_equiv
_atom_site_adp_type
_atom_site_occupancy
_atom_site_site_symmetry_order
_atom_site_calc_flag
_atom_site_refinement_flags_posn
_atom_site_refinement_flags_adp
O1 O 0.5025(5) 0.8710(3) 0.64200(15) 0.0381(11) Uani 1 1 d . .
O2 O 0.3847(6) 0.6002(4) 0.54002(16) 0.0413(11) Uani 1 1 d . .
O4 O 0.3287(6) 0.7907(4) 0.75367(15) 0.0409(11) Uani 1 1 d . .
O3 O 0.1370(6) 0.6059(3) 0.68566(16) 0.0386(11) Uani 1 1 d . .
C4 C 0.4040(7) 0.6168(4) 0.5817(2) 0.0291(13) Uani 1 1 d . .
C11 C 0.1549(7) 0.8564(5) 0.6916(2) 0.0308(13) Uani 1 1 d . .
C5 C 0.5341(8) 0.7038(4) 0.5969(2) 0.0320(14) Uani 1 1 d . .
C10 C 0.2996(8) 0.7866(5) 0.7117(2) 0.0321(14) Uani 1 1 d . .
C3 C 0.3024(7) 0.5527(5) 0.6180(2) 0.0296(13) Uani 1 1 d . .
C2 C 0.2659(8) 0.6215(5) 0.6620(2) 0.0330(14) Uani 1 1 d . .
C24 C 0.1370(8) 0.5028(5) 0.5963(3) 0.0383(16) Uani 1 1 d . .
H24A H 0.110728 0.539371 0.566847 0.046 Uiso 1 1 calc R .
H24B H 0.040973 0.513544 0.617597 0.046 Uiso 1 1 calc R .
C7 C 0.6538(8) 0.5770(5) 0.6637(2) 0.0360(15) Uani 1 1 d . .
H7 H 0.766897 0.562969 0.677614 0.043 Uiso 1 1 calc R .
C30 C 0.4470(9) 0.8455(5) 0.5353(2) 0.0366(15) Uani 1 1 d . .
H30 H 0.350412 0.807717 0.524851 0.044 Uiso 1 1 calc R .
C29 C 0.5901(8) 0.7779(5) 0.5553(2) 0.0348(14) Uani 1 1 d . .
H29A H 0.680860 0.826662 0.565840 0.042 Uiso 1 1 calc R .
H29B H 0.636948 0.731776 0.530511 0.042 Uiso 1 1 calc R .
C12 C 0.1071(8) 0.8543(5) 0.6448(2) 0.0368(15) Uani 1 1 d . .
H12 H 0.163874 0.808299 0.623804 0.044 Uiso 1 1 calc R .
C14 C -0.1074(9) 0.9923(5) 0.6603(3) 0.0436(17) Uani 1 1 d . .
H14 H -0.195743 1.037580 0.649793 0.052 Uiso 1 1 calc R .
C20 C 0.3982(8) 0.4504(5) 0.6381(2) 0.0345(14) Uani 1 1 d . .
H20 H 0.340045 0.433874 0.667884 0.041 Uiso 1 1 calc R .
C1 C 0.3950(7) 0.7068(4) 0.6786(2) 0.0302(13) Uani 1 1 d . .
C8 C 0.5587(8) 0.6456(5) 0.7016(2) 0.0345(14) Uani 1 1 d . .
C31 C 0.4443(9) 0.9563(5) 0.5311(2) 0.0406(16) Uani 1 1 d . .
C9 C 0.4719(7) 0.7715(5) 0.6382(2) 0.0339(14) Uani 1 1 d . .
C16 C 0.0725(8) 0.9294(5) 0.7222(2) 0.0377(15) Uani 1 1 d . .
H16 H 0.106512 0.932789 0.753578 0.045 Uiso 1 1 calc R .
C26 C 0.0247(9) 0.3076(5) 0.6074(3) 0.0429(16) Uani 1 1 d . U
C6 C 0.6946(8) 0.6450(5) 0.6185(2) 0.0353(14) Uani 1 1 d . .
H6A H 0.743515 0.596282 0.595015 0.042 Uiso 1 1 calc R .
H6B H 0.780500 0.700039 0.626106 0.042 Uiso 1 1 calc R .
C15 C -0.0581(9) 0.9962(5) 0.7066(3) 0.0429(17) Uani 1 1 d . .
H15 H -0.112795 1.043891 0.727368 0.051 Uiso 1 1 calc R .
C13 C -0.0269(8) 0.9215(5) 0.6290(2) 0.0390(15) Uani 1 1 d . .
H13 H -0.061799 0.918707 0.597748 0.047 Uiso 1 1 calc R .
C21 C 0.3504(9) 0.3533(5) 0.6049(3) 0.0420(17) Uani 1 1 d . .
C19 C 0.5864(8) 0.4615(5) 0.6509(2) 0.0360(15) Uani 1 1 d . .
H19A H 0.653574 0.434534 0.624520 0.043 Uiso 1 1 calc R .
H19B H 0.608990 0.413197 0.677322 0.043 Uiso 1 1 calc R .
C18 C 0.5022(9) 0.5706(5) 0.7423(2) 0.0415(16) Uani 1 1 d . .
H18A H 0.413686 0.521691 0.731543 0.062 Uiso 1 1 calc GR .
H18B H 0.458904 0.614763 0.767680 0.062 Uiso 1 1 calc GR .
H18C H 0.598769 0.528428 0.753119 0.062 Uiso 1 1 calc GR .
C17 C 0.6847(9) 0.7317(6) 0.7211(2) 0.0410(16) Uani 1 1 d . .
H17A H 0.776389 0.695238 0.737479 0.061 Uiso 1 1 calc GR .
H17B H 0.625210 0.779639 0.742504 0.061 Uiso 1 1 calc GR .
H17C H 0.731106 0.774123 0.695619 0.061 Uiso 1 1 calc GR .
C32 C 0.5921(10) 1.0273(5) 0.5461(3) 0.0482(19) Uani 1 1 d . .
H32A H 0.591832 1.034290 0.579795 0.072 Uiso 1 1 calc GR .
H32B H 0.580918 1.098815 0.532104 0.072 Uiso 1 1 calc GR .
H32C H 0.697973 0.994287 0.536126 0.072 Uiso 1 1 calc GR .
C23 C 0.3757(10) 0.2433(5) 0.6311(3) 0.055(2) Uani 1 1 d . .
H23A H 0.496241 0.228993 0.634765 0.082 Uiso 1 1 calc GR .
H23B H 0.324002 0.184874 0.613272 0.082 Uiso 1 1 calc GR .
H23C H 0.322476 0.247425 0.661533 0.082 Uiso 1 1 calc GR .
C22 C 0.4648(10) 0.3454(5) 0.5599(3) 0.0495(19) Uani 1 1 d . .
H22A H 0.453466 0.411685 0.541856 0.074 Uiso 1 1 calc GR .
H22B H 0.428746 0.283702 0.541282 0.074 Uiso 1 1 calc GR .
H22C H 0.582715 0.335808 0.569008 0.074 Uiso 1 1 calc GR .
C33 C 0.2932(11) 1.0150(6) 0.5119(3) 0.054(2) Uani 1 1 d . .
H33A H 0.325666 1.053623 0.483761 0.081 Uiso 1 1 calc GR .
H33B H 0.251478 1.066521 0.534772 0.081 Uiso 1 1 calc GR .
H33C H 0.204410 0.962862 0.504577 0.081 Uiso 1 1 calc GR .
C25 C 0.1649(9) 0.3779(5) 0.5876(3) 0.0425(17) Uani 1 1 d . .
H25 H 0.164322 0.366900 0.553393 0.051 Uiso 1 1 calc R .
C28 C -0.0152(12) 0.3175(7) 0.6581(3) 0.068(3) Uani 1 1 d . .
H28A H 0.078396 0.288320 0.676242 0.102 Uiso 1 1 calc GR .
H28B H -0.118031 0.277006 0.665043 0.102 Uiso 1 1 calc GR .
H28C H -0.031852 0.393549 0.665975 0.102 Uiso 1 1 calc GR .
C27 C -0.0593(11) 0.2350(7) 0.5803(3) 0.066(2) Uani 1 1 d . U
H27A H -0.143620 0.190244 0.593388 0.079 Uiso 1 1 calc R .
H27B H -0.033221 0.229462 0.548455 0.079 Uiso 1 1 calc R .

loop_
_atom_site_aniso_label
_atom_site_aniso_U_11
_atom_site_aniso_U_22
_atom_site_aniso_U_33
_atom_site_aniso_U_23
_atom_site_aniso_U_13
_atom_site_aniso_U_12
O1 0.030(2) 0.0259(19) 0.058(3) -0.0020(18) -0.001(2) -0.0031(18)
O2 0.040(2) 0.034(2) 0.049(2) -0.0003(19) -0.005(2) 0.002(2)
O4 0.042(2) 0.036(2) 0.044(2) -0.0058(18) -0.004(2) 0.010(2)
O3 0.029(2) 0.031(2) 0.056(2) -0.0015(18) 0.003(2) -0.0004(18)
C4 0.025(3) 0.020(2) 0.042(3) -0.001(2) -0.002(2) 0.007(2)
C11 0.025(3) 0.023(2) 0.044(3) -0.004(2) -0.001(3) 0.005(2)
C5 0.030(3) 0.021(2) 0.045(3) -0.001(2) -0.001(3) 0.000(2)
C10 0.030(3) 0.020(3) 0.046(3) -0.003(2) -0.003(3) 0.005(2)
C3 0.023(3) 0.022(2) 0.044(3) -0.003(2) -0.003(2) 0.003(2)
C2 0.028(3) 0.025(3) 0.046(3) -0.001(2) -0.002(3) 0.002(2)
C24 0.026(3) 0.023(3) 0.065(4) -0.001(3) -0.010(3) -0.001(2)
C7 0.028(3) 0.030(3) 0.051(3) -0.001(2) -0.004(3) 0.000(3)
C30 0.041(3) 0.024(3) 0.045(3) 0.004(2) -0.005(3) -0.002(3)
C29 0.031(3) 0.024(3) 0.050(3) 0.002(2) 0.003(3) -0.001(2)
C12 0.034(3) 0.023(3) 0.053(4) -0.004(2) -0.001(3) 0.007(3)
C14 0.033(3) 0.028(3) 0.070(4) -0.003(3) 0.000(3) 0.007(3)
C20 0.029(3) 0.022(2) 0.052(4) 0.000(2) 0.000(3) 0.001(2)
C1 0.021(3) 0.021(2) 0.048(3) -0.005(2) -0.001(2) 0.003(2)
C8 0.029(3) 0.030(3) 0.045(3) 0.004(2) -0.003(3) -0.001(3)
C31 0.047(4) 0.022(3) 0.052(4) -0.001(3) -0.009(3) -0.002(3)
C9 0.020(3) 0.022(2) 0.060(4) -0.002(2) -0.003(3) -0.001(2)
C16 0.033(3) 0.036(3) 0.044(3) -0.006(3) -0.001(3) 0.004(3)
C26 0.044(3) 0.022(2) 0.063(4) 0.007(3) 0.005(3) 0.000(3)
C6 0.028(3) 0.028(3) 0.050(3) 0.001(3) 0.004(3) 0.008(3)
C15 0.031(3) 0.029(3) 0.068(4) -0.004(3) 0.003(3) 0.009(3)
C13 0.029(3) 0.040(3) 0.048(3) -0.002(3) -0.008(3) 0.000(3)
C21 0.034(3) 0.020(3) 0.072(4) 0.003(3) -0.006(3) -0.005(3)
C19 0.033(3) 0.029(3) 0.047(3) -0.001(2) -0.006(3) 0.006(2)
C18 0.035(3) 0.036(3) 0.053(4) 0.004(3) -0.001(3) 0.003(3)
C17 0.030(3) 0.036(3) 0.056(4) -0.006(3) -0.009(3) 0.004(3)
C32 0.055(4) 0.030(3) 0.060(4) 0.000(3) -0.013(3) 0.000(3)
C23 0.042(4) 0.030(3) 0.093(5) 0.007(3) -0.003(4) 0.002(3)
C22 0.053(4) 0.025(3) 0.070(4) -0.007(3) -0.001(4) 0.005(3)
C33 0.056(5) 0.038(4) 0.067(5) 0.002(3) -0.019(4) 0.004(4)
C25 0.037(3) 0.026(3) 0.064(4) -0.004(3) 0.001(3) -0.006(3)
C28 0.057(5) 0.049(4) 0.099(6) 0.010(4) 0.019(5) 0.001(4)
C27 0.055(4) 0.046(4) 0.096(5) 0.003(4) 0.000(4) -0.022(4)

loop_
_atom_type_symbol
_atom_type_description
_atom_type_scat_dispersion_real
_atom_type_scat_dispersion_imag
_atom_type_scat_source
C C 0.0181 0.0091 'International Tables Vol C Tables 4.2.6.8 and 6.1.1.4'
H H 0.0000 0.0000 'International Tables Vol C Tables 4.2.6.8 and 6.1.1.4'
O O 0.0492 0.0322 'International Tables Vol C Tables 4.2.6.8 and 6.1.1.4'

loop_
_geom_angle_atom_site_label_1
_geom_angle_atom_site_label_2
_geom_angle_atom_site_label_3
_geom_angle
O2 C4 C5 118.3(5)
O2 C4 C3 121.0(5)
C3 C4 C5 120.7(5)
C12 C11 C10 123.5(5)
C12 C11 C16 119.1(5)
C16 C11 C10 117.4(5)
C4 C5 C29 111.9(5)
C4 C5 C6 108.9(5)
C29 C5 C6 109.9(5)
C9 C5 C4 112.6(5)
C9 C5 C29 111.4(5)
C9 C5 C6 101.6(5)
O4 C10 C11 118.9(5)
O4 C10 C1 122.4(5)
C11 C10 C1 118.6(5)
C4 C3 C2 111.8(5)
C4 C3 C24 111.3(5)
C4 C3 C20 114.2(5)
C2 C3 C24 112.6(5)
C2 C3 C20 103.1(5)
C24 C3 C20 103.3(5)
O3 C2 C3 121.1(5)
O3 C2 C1 118.6(5)
C1 C2 C3 120.2(5)
C3 C24 H24A 109.8
C3 C24 H24B 109.8
C3 C24 C25 109.3(5)
H24A C24 H24B 108.3
C25 C24 H24A 109.8
C25 C24 H24B 109.8
C8 C7 H7 104.0
C8 C7 C6 112.6(5)
C6 C7 H7 104.0
C19 C7 H7 104.0
C19 C7 C8 119.4(5)
C19 C7 C6 110.9(5)
C29 C30 H30 116.8
C31 C30 H30 116.8
C31 C30 C29 126.4(6)
C5 C29 H29A 108.9
C5 C29 H29B 108.9
C30 C29 C5 113.5(5)
C30 C29 H29A 108.9
C30 C29 H29B 108.9
H29A C29 H29B 107.7
C11 C12 H12 120.0
C11 C12 C13 120.0(6)
C13 C12 H12 120.0
C15 C14 H14 119.7
C15 C14 C13 120.6(6)
C13 C14 H14 119.7
C3 C20 H20 105.0
C21 C20 C3 105.6(5)
C21 C20 H20 105.0
C19 C20 C3 118.6(5)
C19 C20 H20 105.0
C19 C20 C21 116.4(5)
C10 C1 C8 115.0(5)
C2 C1 C10 107.4(5)
C2 C1 C8 109.4(4)
C9 C1 C10 109.0(5)
C9 C1 C2 112.4(5)
C9 C1 C8 103.6(5)
C7 C8 C1 110.0(5)
C18 C8 C7 109.9(5)
C18 C8 C1 110.7(5)
C18 C8 C17 108.4(5)
C17 C8 C7 108.2(5)
C17 C8 C1 109.6(5)
C30 C31 C32 122.4(6)
C30 C31 C33 121.7(6)
C33 C31 C32 115.9(6)
O1 C9 C5 122.5(6)
O1 C9 C1 121.2(6)
C5 C9 C1 115.5(5)
C11 C16 H16 119.6
C15 C16 C11 120.9(6)
C15 C16 H16 119.6
C28 C26 C25 118.3(6)
C27 C26 C25 121.0(7)
C27 C26 C28 120.7(7)
C5 C6 H6A 108.8
C5 C6 H6B 108.8
C7 C6 C5 113.7(5)
C7 C6 H6A 108.8
C7 C6 H6B 108.8
H6A C6 H6B 107.7
C14 C15 C16 119.8(6)
C14 C15 H15 120.1
C16 C15 H15 120.1
C12 C13 H13 120.2
C14 C13 C12 119.6(6)
C14 C13 H13 120.2
C20 C21 C22 114.0(5)
C23 C21 C20 109.6(6)
C23 C21 C22 105.6(6)
C23 C21 C25 116.0(5)
C25 C21 C20 105.5(5)
C25 C21 C22 106.4(6)
C7 C19 H19A 107.8
C7 C19 H19B 107.8
C20 C19 C7 117.8(5)
C20 C19 H19A 107.8
C20 C19 H19B 107.8
H19A C19 H19B 107.2
C8 C18 H18A 109.5
C8 C18 H18B 109.5
C8 C18 H18C 109.5
H18A C18 H18B 109.5
H18A C18 H18C 109.5
H18B C18 H18C 109.5
C8 C17 H17A 109.5
C8 C17 H17B 109.5
C8 C17 H17C 109.5
H17A C17 H17B 109.5
H17A C17 H17C 109.5
H17B C17 H17C 109.5
C31 C32 H32A 109.5
C31 C32 H32B 109.5
C31 C32 H32C 109.5
H32A C32 H32B 109.5
H32A C32 H32C 109.5
H32B C32 H32C 109.5
C21 C23 H23A 109.5
C21 C23 H23B 109.5
C21 C23 H23C 109.5
H23A C23 H23B 109.5
H23A C23 H23C 109.5
H23B C23 H23C 109.5
C21 C22 H22A 109.5
C21 C22 H22B 109.5
C21 C22 H22C 109.5
H22A C22 H22B 109.5
H22A C22 H22C 109.5
H22B C22 H22C 109.5
C31 C33 H33A 109.5
C31 C33 H33B 109.5
C31 C33 H33C 109.5
H33A C33 H33B 109.5
H33A C33 H33C 109.5
H33B C33 H33C 109.5
C24 C25 C21 105.5(5)
C24 C25 H25 107.0
C26 C25 C24 113.3(6)
C26 C25 C21 116.6(6)
C26 C25 H25 107.0
C21 C25 H25 107.0
C26 C28 H28A 109.5
C26 C28 H28B 109.5
C26 C28 H28C 109.5
H28A C28 H28B 109.5
H28A C28 H28C 109.5
H28B C28 H28C 109.5
C26 C27 H27A 120.0
C26 C27 H27B 120.0
H27A C27 H27B 120.0

loop_
_geom_bond_atom_site_label_1
_geom_bond_atom_site_label_2
_geom_bond_distance
O1 C9 1.237(7)
O2 C4 1.211(7)
O4 C10 1.215(7)
O3 C2 1.223(8)
C4 C5 1.526(8)
C4 C3 1.515(8)
C11 C10 1.521(8)
C11 C12 1.380(9)
C11 C16 1.399(8)
C5 C29 1.550(8)
C5 C9 1.513(8)
C5 C6 1.564(8)
C10 C1 1.542(8)
C3 C2 1.529(8)
C3 C24 1.551(8)
C3 C20 1.558(8)
C2 C1 1.519(8)
C24 H24A 0.9700
C24 H24B 0.9700
C24 C25 1.553(8)
C7 H7 0.9800
C7 C8 1.550(9)
C7 C6 1.559(9)
C7 C19 1.543(8)
C30 H30 0.9300
C30 C29 1.496(9)
C30 C31 1.352(8)
C29 H29A 0.9700
C29 H29B 0.9700
C12 H12 0.9300
C12 C13 1.398(9)
C14 H14 0.9300
C14 C15 1.370(10)
C14 C13 1.387(9)
C20 H20 0.9800
C20 C21 1.555(9)
C20 C19 1.515(9)
C1 C8 1.615(8)
C1 C9 1.513(8)
C8 C18 1.536(9)
C8 C17 1.538(9)
C31 C32 1.501(10)
C31 C33 1.480(10)
C16 H16 0.9300
C16 C15 1.375(9)
C26 C25 1.496(9)
C26 C28 1.478(11)
C26 C27 1.341(11)
C6 H6A 0.9700
C6 H6B 0.9700
C15 H15 0.9300
C13 H13 0.9300
C21 C23 1.543(9)
C21 C22 1.560(10)
C21 C25 1.555(10)
C19 H19A 0.9700
C19 H19B 0.9700
C18 H18A 0.9600
C18 H18B 0.9600
C18 H18C 0.9600
C17 H17A 0.9600
C17 H17B 0.9600
C17 H17C 0.9600
C32 H32A 0.9600
C32 H32B 0.9600
C32 H32C 0.9600
C23 H23A 0.9600
C23 H23B 0.9600
C23 H23C 0.9600
C22 H22A 0.9600
C22 H22B 0.9600
C22 H22C 0.9600
C33 H33A 0.9600
C33 H33B 0.9600
C33 H33C 0.9600
C25 H25 0.9800
C28 H28A 0.9600
C28 H28B 0.9600
C28 H28C 0.9600
C27 H27A 0.9300
C27 H27B 0.9300

loop_
_geom_torsion_atom_site_label_1
_geom_torsion_atom_site_label_2
_geom_torsion_atom_site_label_3
_geom_torsion_atom_site_label_4
_geom_torsion
O2 C4 C5 C29 14.0(7)
O2 C4 C5 C9 140.5(5)
O2 C4 C5 C6 -107.7(6)
O2 C4 C3 C2 -148.0(5)
O2 C4 C3 C24 -21.1(7)
O2 C4 C3 C20 95.4(6)
O4 C10 C1 C2 111.5(6)
O4 C10 C1 C8 -10.6(8)
O4 C10 C1 C9 -126.4(6)
O3 C2 C1 C10 -22.0(7)
O3 C2 C1 C8 103.5(6)
O3 C2 C1 C9 -141.9(6)
C4 C5 C29 C30 64.3(6)
C4 C5 C9 O1 -143.2(6)
C4 C5 C9 C1 46.5(7)
C4 C5 C6 C7 -62.5(7)
C4 C3 C2 O3 150.3(6)
C4 C3 C2 C1 -33.0(7)
C4 C3 C24 C25 103.2(6)
C4 C3 C20 C21 -89.5(6)
C4 C3 C20 C19 43.2(7)
C11 C10 C1 C2 -63.9(7)
C11 C10 C1 C8 174.0(5)
C11 C10 C1 C9 58.2(7)
C11 C12 C13 C14 1.9(9)
C11 C16 C15 C14 -0.7(10)
C5 C4 C3 C2 32.2(7)
C5 C4 C3 C24 159.1(5)
C5 C4 C3 C20 -84.4(6)
C10 C11 C12 C13 -179.7(6)
C10 C11 C16 C15 179.2(6)
C10 C1 C8 C7 -174.4(5)
C10 C1 C8 C18 63.9(6)
C10 C1 C8 C17 -55.6(7)
C10 C1 C9 O1 23.1(7)
C10 C1 C9 C5 -166.4(5)
C3 C4 C5 C29 -166.2(5)
C3 C4 C5 C9 -39.7(7)
C3 C4 C5 C6 72.1(7)
C3 C2 C1 C10 161.3(5)
C3 C2 C1 C8 -73.2(7)
C3 C2 C1 C9 41.4(7)
C3 C24 C25 C26 129.2(6)
C3 C24 C25 C21 0.5(7)
C3 C20 C21 C23 -157.6(5)
C3 C20 C21 C22 84.4(6)
C3 C20 C21 C25 -32.1(6)
C3 C20 C19 C7 25.5(8)
C2 C3 C24 C25 -130.4(6)
C2 C3 C20 C21 149.0(5)
C2 C3 C20 C19 -78.3(6)
C2 C1 C8 C7 64.6(6)
C2 C1 C8 C18 -57.1(6)
C2 C1 C8 C17 -176.6(5)
C2 C1 C9 O1 142.1(6)
C2 C1 C9 C5 -47.4(7)
C24 C3 C2 O3 24.1(8)
C24 C3 C2 C1 -159.3(5)
C24 C3 C20 C21 31.6(6)
C24 C3 C20 C19 164.2(6)
C29 C5 C9 O1 -16.5(8)
C29 C5 C9 C1 173.2(5)
C29 C5 C6 C7 174.6(5)
C29 C30 C31 C32 0.6(11)
C29 C30 C31 C33 -178.4(7)
C12 C11 C10 O4 -177.3(6)
C12 C11 C10 C1 -1.7(9)
C12 C11 C16 C15 1.9(9)
C20 C3 C2 O3 -86.6(7)
C20 C3 C2 C1 90.0(6)
C20 C3 C24 C25 -19.8(7)
C20 C21 C25 C24 19.3(7)
C20 C21 C25 C26 -107.5(6)
C8 C7 C6 C5 -53.0(7)
C8 C7 C19 C20 51.8(8)
C8 C1 C9 O1 -99.8(6)
C8 C1 C9 C5 70.6(6)
C31 C30 C29 C5 123.4(7)
C9 C5 C29 C30 -62.8(7)
C9 C5 C6 C7 56.5(6)
C9 C1 C8 C7 -55.5(6)
C9 C1 C8 C18 -177.2(5)
C9 C1 C8 C17 63.3(6)
C16 C11 C10 O4 5.5(8)
C16 C11 C10 C1 -178.9(5)
C16 C11 C12 C13 -2.6(9)
C6 C5 C29 C30 -174.6(5)
C6 C5 C9 O1 100.5(6)
C6 C5 C9 C1 -69.8(6)
C6 C7 C8 C1 50.7(6)
C6 C7 C8 C18 172.8(5)
C6 C7 C8 C17 -69.0(6)
C6 C7 C19 C20 -81.7(7)
C15 C14 C13 C12 -0.7(10)
C13 C14 C15 C16 0.0(10)
C21 C20 C19 C7 153.2(6)
C19 C7 C8 C1 -82.1(7)
C19 C7 C8 C18 40.0(7)
C19 C7 C8 C17 158.2(5)
C19 C7 C6 C5 83.8(6)
C19 C20 C21 C23 68.5(7)
C19 C20 C21 C22 -49.5(8)
C19 C20 C21 C25 -166.0(5)
C23 C21 C25 C24 140.7(6)
C23 C21 C25 C26 14.0(9)
C22 C21 C25 C24 -102.2(6)
C22 C21 C25 C26 131.0(6)
C28 C26 C25 C24 -56.0(9)
C28 C26 C25 C21 66.8(8)
C27 C26 C25 C24 126.0(8)
C27 C26 C25 C21 -111.2(8)
